data_7017645
loop_
_publ_author_name
'Mikhaylov, Dmitry'
'Gryaznova, Tatyana'
'Dudkina, Yulia'
'Khrizanphorov, Mikhail'
'Latypov, Shamil'
'Kataeva, Olga'
'Vicic, David A.'
'Sinyashin, Oleg G.'
'Budnikova, Yulia'

_publ_section_title
;
 Electrochemical nickel-induced fluoroalkylation: synthetic, structural
 and mechanistic study.
;
_journal_issue 1
_journal_name_full 'Dalton transactions (Cambridge, England : 2003)'
_journal_page_first 165
_journal_page_last 172
_journal_paper_doi 10.1039/c1dt11299f
_journal_volume 41
_journal_year 2012
_chemical_formula_moiety 'C26 H16 F24 N2'
_chemical_formula_sum 'C26 H16 F24 N2'
_chemical_formula_weight 812.41
_chemical_name_systematic
;

?

;
_space_group_IT_number 14
_symmetry_cell_setting monoclinic
_symmetry_space_group_name_Hall '-P 2yn'
_symmetry_space_group_name_H-M 'P 1 21/n 1'
_atom_sites_solution_hydrogens geom
_atom_sites_solution_primary direct
_atom_sites_solution_secondary difmap
_audit_creation_method SHELXL-97
_cell_angle_alpha 90.00
_cell_angle_beta 110.047(5)
_cell_angle_gamma 90.00
_cell_formula_units_Z 2
_cell_length_a 16.091(1)
_cell_length_b 5.905(1)
_cell_length_c 16.645(1)
_cell_measurement_reflns_used 26400
_cell_measurement_temperature 198(2)
_cell_measurement_theta_max 25.40
_cell_measurement_theta_min 3.04
_cell_volume 1485.7(3)
_computing_cell_refinement 'Dirax/lsq (Duisenberg, 1992)'
_computing_data_collection 'Collect (Nonius BV, 1999)'
_computing_data_reduction 'EvalCCD (Duisenberg et al., 2003)'
_computing_molecular_graphics 'ORTEP-3 for Windows (Farrugia, 1997)'
_computing_publication_material 'WinGX (Farrugia 1999), enCIFer (Allen et al. 2004)'
_computing_structure_refinement 'SHELXL-97 (Sheldrick, 1997), WinGX (Farrugia 1999), PLATON (Spek 2005)'
_computing_structure_solution 'SIR2004 (Burla et al., 2005)'
_diffrn_ambient_temperature 198(2)
_diffrn_detector_area_resol_mean 9
_diffrn_measured_fraction_theta_full 0.997
_diffrn_measured_fraction_theta_max 0.997
_diffrn_measurement_device_type KappaCCD
_diffrn_measurement_method \f
_diffrn_radiation_monochromator graphite
_diffrn_radiation_source 'fine-focus sealed tube'
_diffrn_radiation_type MoK\a
_diffrn_radiation_wavelength 0.71073
_diffrn_reflns_av_R_equivalents 0.0392
_diffrn_reflns_av_sigmaI/netI 0.0192
_diffrn_reflns_limit_h_max 19
_diffrn_reflns_limit_h_min -19
_diffrn_reflns_limit_k_max 6
_diffrn_reflns_limit_k_min -7
_diffrn_reflns_limit_l_max 20
_diffrn_reflns_limit_l_min -20
_diffrn_reflns_number 24975
_diffrn_reflns_theta_full 25.40
_diffrn_reflns_theta_max 25.40
_diffrn_reflns_theta_min 3.04
_exptl_absorpt_coefficient_mu 0.213
_exptl_absorpt_correction_T_max 0.9769
_exptl_absorpt_correction_T_min 0.8954
_exptl_absorpt_correction_type multi-scan
_exptl_absorpt_process_details 'SADABS version 2.10 (Sheldrick,Bruker AXS Inc.,2002)'
_exptl_crystal_colour colorless
_exptl_crystal_density_diffrn 1.816
_exptl_crystal_density_method 'not measured'
_exptl_crystal_description block
_exptl_crystal_F_000 804
_exptl_crystal_size_max 0.53
_exptl_crystal_size_mid 0.14
_exptl_crystal_size_min 0.11
_refine_diff_density_max 0.392
_refine_diff_density_min -0.228
_refine_diff_density_rms 0.044
_refine_ls_extinction_method none
_refine_ls_goodness_of_fit_ref 1.017
_refine_ls_hydrogen_treatment constr
_refine_ls_matrix_type full
_refine_ls_number_parameters 257
_refine_ls_number_reflns 2732
_refine_ls_number_restraints 7
_refine_ls_restrained_S_all 1.016
_refine_ls_R_factor_all 0.0571
_refine_ls_R_factor_gt 0.0390
_refine_ls_shift/su_max 0.001
_refine_ls_shift/su_mean 0.000
_refine_ls_structure_factor_coef Fsqd
_refine_ls_weighting_details 'calc w=1/[\s^2^(Fo^2^)+(0.0488P)^2^+1.0517P] where P=(Fo^2^+2Fc^2^)/3'
_refine_ls_weighting_scheme calc
_refine_ls_wR_factor_gt 0.0966
_refine_ls_wR_factor_ref 0.1058
_reflns_number_gt 2070
_reflns_number_total 2732
_reflns_threshold_expression >2sigma(I)
_cod_data_source_file c1dt11299f.txt
_cod_data_source_block bud4
_cod_original_sg_symbol_Hall '-P 2yn '
_cod_original_sg_symbol_H-M P2(1)/n
_cod_database_code 7017645

loop_
_symmetry_equiv_pos_as_xyz
'x, y, z'
'-x+1/2, y+1/2, -z+1/2'
'-x, -y, -z'
'x-1/2, -y-1/2, z-1/2'

loop_
_atom_site_label
_atom_site_type_symbol
_atom_site_fract_x
_atom_site_fract_y
_atom_site_fract_z
_atom_site_U_iso_or_equiv
_atom_site_adp_type
_atom_site_occupancy
_atom_site_symmetry_multiplicity
_atom_site_calc_flag
_atom_site_refinement_flags
_atom_site_disorder_assembly
_atom_site_disorder_group
C1 C 0.55118(12) -0.0171(4) 0.01648(13) 0.0285(5) Uani 1 1 d . . .
H1A H 0.5794 0.1237 0.0043 0.034 Uiso 1 1 calc R . .
C2 C 0.57545(13) -0.2167(4) -0.03124(13) 0.0312(5) Uani 1 1 d . . .
H2A H 0.5676 -0.3606 -0.0042 0.037 Uiso 1 1 calc R . .
H2B H 0.5345 -0.2182 -0.0912 0.037 Uiso 1 1 calc R . .
C3 C 0.66862(13) -0.2030(4) -0.03062(13) 0.0314(5) Uani 1 1 d . . .
C4 C 0.70019(13) -0.4133(4) -0.06613(12) 0.0289(5) Uani 1 1 d . . .
C5 C 0.78844(13) -0.3932(4) -0.08373(13) 0.0306(5) Uani 1 1 d . . .
C6 C 0.82774(13) -0.6167(4) -0.10222(13) 0.0305(5) Uani 1 1 d . A .
C7 C 0.90444(13) -0.5953(4) -0.13743(13) 0.0337(5) Uani 1 1 d D . .
C8A C 0.9607(5) -0.8079(13) -0.1275(6) 0.0438(19) Uani 0.530(5) 1 d PD A 1
H8A H 0.9874 -0.8512 -0.0659 0.053 Uiso 0.530(5) 1 calc PR A 1
F25A F 0.9091(2) -0.9750(5) -0.1726(2) 0.0603(11) Uani 0.530(5) 1 d PD A 1
F26A F 1.0243(5) -0.7701(19) -0.1613(4) 0.0543(15) Uani 0.530(5) 1 d PD A 1
C8B C 0.9403(7) -0.8282(16) -0.1531(6) 0.0438(19) Uani 0.470(5) 1 d PD A 2
H8B H 0.8912 -0.9277 -0.1888 0.053 Uiso 0.470(5) 1 calc PR A 2
F25B F 0.9827(2) -0.9234(6) -0.0761(2) 0.0584(12) Uani 0.470(5) 1 d PD A 2
F26B F 0.9993(6) -0.789(2) -0.1925(5) 0.068(2) Uani 0.470(5) 1 d PD A 2
C9 C 0.58535(13) -0.0580(4) 0.11225(13) 0.0323(5) Uani 1 1 d . . .
N10 N 0.55930(13) -0.2518(4) 0.13778(13) 0.0458(5) Uani 1 1 d . . .
C11 C 0.5862(2) -0.2888(6) 0.22265(18) 0.0627(8) Uani 1 1 d . . .
H11A H 0.5684 -0.4255 0.2421 0.075 Uiso 1 1 calc R . .
C12 C 0.6379(2) -0.1415(7) 0.28283(17) 0.0673(9) Uani 1 1 d . . .
H12A H 0.6548 -0.1754 0.3421 0.081 Uiso 1 1 calc R . .
C13 C 0.66456(18) 0.0554(6) 0.25566(16) 0.0596(8) Uani 1 1 d . . .
H13A H 0.7007 0.1607 0.2957 0.071 Uiso 1 1 calc R . .
C14 C 0.63800(15) 0.0981(4) 0.16903(15) 0.0438(6) Uani 1 1 d . . .
H14A H 0.6557 0.2335 0.1486 0.053 Uiso 1 1 calc R . .
F15 F 0.72697(8) -0.1622(3) 0.04804(9) 0.0582(5) Uani 1 1 d . . .
F16 F 0.67641(11) -0.0250(2) -0.07949(11) 0.0600(5) Uani 1 1 d . . .
F17 F 0.63699(8) -0.4774(3) -0.13850(9) 0.0509(4) Uani 1 1 d . . .
F18 F 0.70955(9) -0.5821(2) -0.00841(9) 0.0503(4) Uani 1 1 d . . .
F19 F 0.77403(10) -0.2587(2) -0.15255(9) 0.0524(4) Uani 1 1 d . . .
F20 F 0.84836(8) -0.2922(2) -0.01684(9) 0.0495(4) Uani 1 1 d . . .
F21 F 0.85928(9) -0.7345(2) -0.02782(8) 0.0461(4) Uani 1 1 d . . .
F22 F 0.76384(8) -0.7399(2) -0.15806(8) 0.0414(3) Uani 1 1 d . . .
F23 F 0.87218(9) -0.5150(3) -0.21810(8) 0.0498(4) Uani 1 1 d . A .
F24 F 0.96424(8) -0.4471(2) -0.09052(9) 0.0473(4) Uani 1 1 d . A .

loop_
_atom_site_aniso_label
_atom_site_aniso_U_11
_atom_site_aniso_U_22
_atom_site_aniso_U_33
_atom_site_aniso_U_23
_atom_site_aniso_U_13
_atom_site_aniso_U_12
C1 0.0258(10) 0.0284(11) 0.0338(11) -0.0030(9) 0.0136(8) -0.0031(8)
C2 0.0256(10) 0.0329(12) 0.0372(11) -0.0078(9) 0.0135(9) -0.0024(9)
C3 0.0309(10) 0.0324(12) 0.0325(11) -0.0051(9) 0.0131(9) -0.0048(9)
C4 0.0286(10) 0.0308(11) 0.0281(10) -0.0018(9) 0.0106(8) -0.0029(9)
C5 0.0280(10) 0.0312(12) 0.0328(11) -0.0026(9) 0.0107(9) -0.0026(9)
C6 0.0287(10) 0.0310(12) 0.0314(10) -0.0012(9) 0.0098(9) -0.0023(9)
C7 0.0306(10) 0.0386(13) 0.0342(11) -0.0040(10) 0.0138(9) -0.0017(9)
C8A 0.042(4) 0.044(2) 0.053(5) -0.007(3) 0.026(4) 0.000(3)
F25A 0.0587(19) 0.0416(19) 0.091(2) -0.0169(16) 0.0385(17) -0.0043(15)
F26A 0.045(3) 0.064(3) 0.069(4) -0.011(3) 0.038(3) 0.003(3)
C8B 0.042(4) 0.044(2) 0.053(5) -0.007(3) 0.026(4) 0.000(3)
F25B 0.055(2) 0.050(2) 0.070(2) 0.0115(18) 0.0207(17) 0.0235(16)
F26B 0.062(5) 0.070(3) 0.093(6) -0.015(5) 0.054(4) 0.005(4)
C9 0.0277(10) 0.0376(13) 0.0356(11) -0.0036(10) 0.0161(9) 0.0038(9)
N10 0.0513(12) 0.0470(12) 0.0451(11) 0.0081(10) 0.0243(10) 0.0006(10)
C11 0.0719(18) 0.072(2) 0.0542(16) 0.0229(16) 0.0342(15) 0.0144(16)
C12 0.0626(18) 0.106(3) 0.0358(14) 0.0099(17) 0.0199(13) 0.0300(18)
C13 0.0484(15) 0.087(2) 0.0378(14) -0.0143(15) 0.0071(12) 0.0096(15)
C14 0.0379(12) 0.0501(15) 0.0424(13) -0.0106(12) 0.0126(10) 0.0017(11)
F15 0.0307(7) 0.0903(12) 0.0494(8) -0.0378(8) 0.0083(6) 0.0003(7)
F16 0.0781(11) 0.0334(8) 0.0968(12) 0.0129(8) 0.0663(10) 0.0071(7)
F17 0.0272(6) 0.0711(10) 0.0507(8) -0.0328(7) 0.0088(6) -0.0037(6)
F18 0.0597(9) 0.0380(8) 0.0703(10) 0.0156(7) 0.0445(8) 0.0085(7)
F19 0.0636(9) 0.0456(8) 0.0651(9) 0.0238(7) 0.0440(8) 0.0184(7)
F20 0.0278(6) 0.0558(9) 0.0646(9) -0.0328(7) 0.0154(6) -0.0097(6)
F21 0.0506(8) 0.0492(8) 0.0456(7) 0.0180(6) 0.0255(6) 0.0161(7)
F22 0.0346(6) 0.0418(8) 0.0517(8) -0.0182(6) 0.0200(6) -0.0114(6)
F23 0.0482(8) 0.0701(10) 0.0362(7) 0.0097(7) 0.0211(6) 0.0045(7)
F24 0.0332(7) 0.0587(9) 0.0537(8) -0.0158(7) 0.0196(6) -0.0137(6)

loop_
_atom_type_symbol
_atom_type_description
_atom_type_scat_dispersion_real
_atom_type_scat_dispersion_imag
_atom_type_scat_source
C C 0.0033 0.0016 'International Tables Vol C Tables 4.2.6.8 and 6.1.1.4'
H H 0.0000 0.0000 'International Tables Vol C Tables 4.2.6.8 and 6.1.1.4'
N N 0.0061 0.0033 'International Tables Vol C Tables 4.2.6.8 and 6.1.1.4'
F F 0.0171 0.0103 'International Tables Vol C Tables 4.2.6.8 and 6.1.1.4'

loop_
_geom_angle_atom_site_label_1
_geom_angle_atom_site_label_2
_geom_angle_atom_site_label_3
_geom_angle
_geom_angle_site_symmetry_1
_geom_angle_site_symmetry_3
C9 C1 C2 110.77(17) . .
C9 C1 C1 110.42(19) . 3_655
C2 C1 C1 109.9(2) . 3_655
C9 C1 H1A 108.6 . .
C2 C1 H1A 108.6 . .
C1 C1 H1A 108.6 3_655 .
C3 C2 C1 112.58(17) . .
C3 C2 H2A 109.1 . .
C1 C2 H2A 109.1 . .
C3 C2 H2B 109.1 . .
C1 C2 H2B 109.1 . .
H2A C2 H2B 107.8 . .
F15 C3 F16 105.48(18) . .
F15 C3 C2 112.29(17) . .
F16 C3 C2 109.56(18) . .
F15 C3 C4 107.87(17) . .
F16 C3 C4 106.51(16) . .
C2 C3 C4 114.59(17) . .
F17 C4 F18 107.20(17) . .
F17 C4 C3 109.01(16) . .
F18 C4 C3 107.03(16) . .
F17 C4 C5 108.33(16) . .
F18 C4 C5 107.68(16) . .
C3 C4 C5 117.15(17) . .
F20 C5 F19 108.03(18) . .
F20 C5 C6 108.70(16) . .
F19 C5 C6 107.36(16) . .
F20 C5 C4 108.82(16) . .
F19 C5 C4 107.71(16) . .
C6 C5 C4 115.97(17) . .
F22 C6 F21 108.21(17) . .
F22 C6 C5 109.51(16) . .
F21 C6 C5 107.91(16) . .
F22 C6 C7 107.75(16) . .
F21 C6 C7 106.91(16) . .
C5 C6 C7 116.28(18) . .
F24 C7 F23 107.80(18) . .
F24 C7 C8A 101.2(3) . .
F23 C7 C8A 114.2(4) . .
F24 C7 C8B 116.4(4) . .
F23 C7 C8B 100.5(3) . .
C8A C7 C8B 17.1(6) . .
F24 C7 C6 109.96(17) . .
F23 C7 C6 108.78(17) . .
C8A C7 C6 114.5(4) . .
C8B C7 C6 112.6(4) . .
F26A C8A F25A 107.6(7) . .
F26A C8A C7 109.1(7) . .
F25A C8A C7 108.3(6) . .
F26A C8A H8A 110.6 . .
F25A C8A H8A 110.6 . .
C7 C8A H8A 110.6 . .
F26B C8B F25B 108.9(9) . .
F26B C8B C7 107.1(8) . .
F25B C8B C7 107.8(6) . .
F26B C8B H8B 111.0 . .
F25B C8B H8B 111.0 . .
C7 C8B H8B 111.0 . .
N10 C9 C14 122.6(2) . .
N10 C9 C1 115.46(19) . .
C14 C9 C1 121.9(2) . .
C9 N10 C11 116.7(2) . .
N10 C11 C12 124.1(3) . .
N10 C11 H11A 118.0 . .
C12 C11 H11A 118.0 . .
C13 C12 C11 118.5(3) . .
C13 C12 H12A 120.7 . .
C11 C12 H12A 120.7 . .
C12 C13 C14 118.7(3) . .
C12 C13 H13A 120.6 . .
C14 C13 H13A 120.6 . .
C13 C14 C9 119.4(3) . .
C13 C14 H14A 120.3 . .
C9 C14 H14A 120.3 . .

loop_
_geom_bond_atom_site_label_1
_geom_bond_atom_site_label_2
_geom_bond_distance
_geom_bond_site_symmetry_2
C1 C9 1.517(3) .
C1 C2 1.545(3) .
C1 C1 1.560(4) 3_655
C1 H1A 1.0000 .
C2 C3 1.498(3) .
C2 H2A 0.9900 .
C2 H2B 0.9900 .
C3 F15 1.346(2) .
C3 F16 1.361(3) .
C3 C4 1.535(3) .
C4 F17 1.337(2) .
C4 F18 1.356(2) .
C4 C5 1.550(3) .
C5 F20 1.338(2) .
C5 F19 1.347(2) .
C5 C6 1.539(3) .
C6 F22 1.340(2) .
C6 F21 1.358(2) .
C6 C7 1.542(3) .
C7 F24 1.337(2) .
C7 F23 1.349(3) .
C7 C8A 1.523(8) .
C7 C8B 1.548(10) .
C8A F26A 1.345(6) .
C8A F25A 1.342(7) .
C8A H8A 1.0000 .
C8B F26B 1.347(6) .
C8B F25B 1.351(7) .
C8B H8B 1.0000 .
C9 N10 1.337(3) .
C9 C14 1.383(3) .
N10 C11 1.346(3) .
C11 C12 1.371(4) .
C11 H11A 0.9500 .
C12 C13 1.369(5) .
C12 H12A 0.9500 .
C13 C14 1.379(4) .
C13 H13A 0.9500 .
C14 H14A 0.9500 .

loop_
_geom_torsion_atom_site_label_1
_geom_torsion_atom_site_label_2
_geom_torsion_atom_site_label_3
_geom_torsion_atom_site_label_4
_geom_torsion
_geom_torsion_site_symmetry_1
C9 C1 C2 C3 -80.9(2) .
C1 C1 C2 C3 156.8(2) 3_655
C1 C2 C3 F15 48.4(2) .
C1 C2 C3 F16 -68.5(2) .
C1 C2 C3 C4 171.89(17) .
F15 C3 C4 F17 170.91(16) .
F16 C3 C4 F17 -76.3(2) .
C2 C3 C4 F17 45.1(2) .
F15 C3 C4 F18 55.3(2) .
F16 C3 C4 F18 168.10(16) .
C2 C3 C4 F18 -70.6(2) .
F15 C3 C4 C5 -65.7(2) .
F16 C3 C4 C5 47.2(2) .
C2 C3 C4 C5 168.46(17) .
F17 C4 C5 F20 169.34(17) .
F18 C4 C5 F20 -75.0(2) .
C3 C4 C5 F20 45.6(2) .
F17 C4 C5 F19 52.5(2) .
F18 C4 C5 F19 168.10(16) .
C3 C4 C5 F19 -71.3(2) .
F17 C4 C5 C6 -67.8(2) .
F18 C4 C5 C6 47.8(2) .
C3 C4 C5 C6 168.45(17) .
F20 C5 C6 F22 168.63(16) .
F19 C5 C6 F22 -74.7(2) .
C4 C5 C6 F22 45.7(2) .
F20 C5 C6 F21 51.1(2) .
F19 C5 C6 F21 167.68(15) .
C4 C5 C6 F21 -71.9(2) .
F20 C5 C6 C7 -69.0(2) .
F19 C5 C6 C7 47.6(2) .
C4 C5 C6 C7 168.09(17) .
F22 C6 C7 F24 171.06(17) .
F21 C6 C7 F24 -72.8(2) .
C5 C6 C7 F24 47.8(2) .
F22 C6 C7 F23 53.2(2) .
F21 C6 C7 F23 169.34(17) .
C5 C6 C7 F23 -70.1(2) .
F22 C6 C7 C8A -75.8(4) .
F21 C6 C7 C8A 40.3(4) .
C5 C6 C7 C8A 160.9(4) .
F22 C6 C7 C8B -57.3(4) .
F21 C6 C7 C8B 58.8(4) .
C5 C6 C7 C8B 179.4(4) .
F24 C7 C8A F26A -62.6(6) .
F23 C7 C8A F26A 52.9(6) .
C8B C7 C8A F26A 92(2) .
C6 C7 C8A F26A 179.2(4) .
F24 C7 C8A F25A -179.4(5) .
F23 C7 C8A F25A -63.9(6) .
C8B C7 C8A F25A -25.0(19) .
C6 C7 C8A F25A 62.4(7) .
F24 C7 C8B F26B -58.6(7) .
F23 C7 C8B F26B 57.5(7) .
C8A C7 C8B F26B -87(2) .
C6 C7 C8B F26B 173.1(5) .
F24 C7 C8B F25B 58.4(8) .
F23 C7 C8B F25B 174.5(6) .
C8A C7 C8B F25B 30.1(18) .
C6 C7 C8B F25B -69.9(8) .
C2 C1 C9 N10 -55.3(2) .
C1 C1 C9 N10 66.6(3) 3_655
C2 C1 C9 C14 126.2(2) .
C1 C1 C9 C14 -111.8(2) 3_655
C14 C9 N10 C11 0.6(3) .
C1 C9 N10 C11 -177.8(2) .
C9 N10 C11 C12 -0.1(4) .
N10 C11 C12 C13 -0.4(4) .
C11 C12 C13 C14 0.4(4) .
C12 C13 C14 C9 0.1(4) .
N10 C9 C14 C13 -0.6(3) .
C1 C9 C14 C13 177.7(2) .
